data_7241788
loop_
_publ_author_name
'Yuan, Shi-Fang'
'Fan, Zhe'
'Yan, Yi'
'Ma, Yanping'
'Han, Mingyang'
'Liang, Tongling'
'Sun, Wen-Hua'

_publ_section_title
;
 Achieving polydispersive HDPE by N,N,N-Co precatalysts appended with
 N-2,4-bis(di(4-methoxyphenyl)methyl)-6-methylphenyl
;
_journal_issue 71
_journal_name_full 'RSC Advances'
_journal_page_first 43400
_journal_page_last 43411
_journal_paper_doi 10.1039/D0RA09333E
_journal_volume 10
_journal_year 2020
_chemical_formula_moiety 'C56 H57 Cl2 Co N3 O4'
_chemical_formula_sum 'C56 H57 Cl2 Co N3 O4'
_chemical_formula_weight 965.87
_space_group_crystal_system monoclinic
_space_group_IT_number 14
_space_group_name_Hall '-P 2ybc'
_space_group_name_H-M_alt 'P 1 21/c 1'
_atom_sites_solution_hydrogens geom
_atom_sites_solution_primary dual
_audit_creation_date 2019-06-06
_audit_creation_method
;
Olex2 1.2
(compiled 2017.08.10 svn.r3458 for OlexSys, GUI svn.r5381)
;
_audit_update_record
;
2020-09-04 deposited with the CCDC.	2020-12-09 downloaded from the CCDC.
;
_cell_angle_alpha 90
_cell_angle_beta 98.6430(10)
_cell_angle_gamma 90
_cell_formula_units_Z 4
_cell_length_a 12.2177(2)
_cell_length_b 16.0747(2)
_cell_length_c 25.6600(3)
_cell_measurement_reflns_used 14298
_cell_measurement_temperature 169.98(11)
_cell_measurement_theta_max 75.0910
_cell_measurement_theta_min 3.2430
_cell_volume 4982.29(12)
_computing_cell_refinement 'CrysAlisPro 1.171.40.14e (Rigaku OD, 2018)'
_computing_data_collection 'CrysAlisPro 1.171.40.14e (Rigaku OD, 2018)'
_computing_data_reduction 'CrysAlisPro 1.171.40.14e (Rigaku OD, 2018)'
_computing_molecular_graphics 'Olex2 (Dolomanov et al., 2009)'
_computing_publication_material 'Olex2 (Dolomanov et al., 2009)'
_computing_structure_refinement 'ShelXL (Sheldrick, 2015)'
_computing_structure_solution 'ShelXT (Sheldrick, 2015)'
_diffrn_ambient_environment N~2~
_diffrn_ambient_temperature 169.98(11)
_diffrn_detector 'CCD plate'
_diffrn_detector_type HyPix
_diffrn_measured_fraction_theta_full 0.997
_diffrn_measured_fraction_theta_max 0.954
_diffrn_measurement_details
;
List of Runs (angles in degrees, time in seconds):

  # Type    Start    End  Width  t~exp~   \w     \q     \k     \f   Frames
#--------------------------------------------------------------------------
  1  \w   -118.00 -35.00   0.50    0.23    --  -47.20 -45.00 -85.00  166
  2  \w    -60.00  24.00   0.50    0.23    --  -47.20  45.00  64.00  168
  3  \w     57.00  83.00   0.50    0.23    --   47.20  45.00  64.00   52
  4  \w     -5.00  25.00   0.50    0.23    --   47.20 -45.00 -85.00   60
  5  \w    -71.00 -45.00   0.50    0.60    --  -99.00  45.00  64.00   52
  6  \w   -121.00 -90.00   0.50    0.60    --  -99.00 -45.00 -85.00   62
  7  \w    106.00 131.00   0.50    0.60    --  103.25  45.00  64.00   50
  8  \w     37.00 114.00   0.50    0.60    --  103.25 -45.00 -85.00  154
  9  \w     26.00  89.00   0.50    0.23    --   47.20-125.00-180.00  126
 10  \w   -103.00 -48.00   0.50    0.60    --  -99.00  15.00 -90.00  110
 11  \w   -115.00 -27.00   0.50    0.60    --  -99.00  61.00 -90.00  176
 12  \w   -107.00 -27.00   0.50    0.60    --  -99.00  45.00 -90.00  160
 13  \w   -109.00 -28.00   0.50    0.60    --  -99.00  30.00-120.00  162
 14  \w     52.00 125.00   0.50    0.60    --  103.25 -77.00-180.00  146
 15  \w     92.00 150.00   0.50    0.60    --  103.25  45.00  30.00  116
 16  \w     91.00 169.00   0.50    0.60    --  103.25  45.00 -60.00  156
 17  \w     92.00 168.00   0.50    0.60    --  103.25  30.00  60.00  152
;
_diffrn_measurement_device 'four-circle diffractometer'
_diffrn_measurement_device_type 'XtaLAB Synergy R, HyPix'
_diffrn_measurement_method '\w scans'
_diffrn_orient_matrix_type 'CrysAlisPro convention (1999,Acta A55,543-557)'
_diffrn_orient_matrix_UB_11 -0.0992228000
_diffrn_orient_matrix_UB_12 -0.0528059000
_diffrn_orient_matrix_UB_13 0.0111223000
_diffrn_orient_matrix_UB_21 0.0382668000
_diffrn_orient_matrix_UB_22 0.0094580000
_diffrn_orient_matrix_UB_23 0.0596879000
_diffrn_orient_matrix_UB_31 -0.0705543000
_diffrn_orient_matrix_UB_32 0.0793577000
_diffrn_orient_matrix_UB_33 0.0002682000
_diffrn_radiation_monochromator mirror
_diffrn_radiation_probe x-ray
_diffrn_radiation_type CuK\a
_diffrn_radiation_wavelength 1.54184
_diffrn_reflns_av_R_equivalents 0.0397
_diffrn_reflns_av_unetI/netI 0.0332
_diffrn_reflns_Laue_measured_fraction_full 0.997
_diffrn_reflns_Laue_measured_fraction_max 0.954
_diffrn_reflns_limit_h_max 15
_diffrn_reflns_limit_h_min -15
_diffrn_reflns_limit_k_max 19
_diffrn_reflns_limit_k_min -9
_diffrn_reflns_limit_l_max 29
_diffrn_reflns_limit_l_min -32
_diffrn_reflns_number 36867
_diffrn_reflns_point_group_measured_fraction_full 0.997
_diffrn_reflns_point_group_measured_fraction_max 0.954
_diffrn_reflns_theta_full 67.684
_diffrn_reflns_theta_max 75.590
_diffrn_reflns_theta_min 3.255
_diffrn_source 'Rotating-anode X-ray tube'
_diffrn_source_type 'PhotonJet R (Cu) X-ray Source'
_exptl_absorpt_coefficient_mu 4.069
_exptl_absorpt_correction_T_max 1.00000
_exptl_absorpt_correction_T_min 0.43830
_exptl_absorpt_correction_type multi-scan
_exptl_absorpt_process_details
;
CrysAlisPro 1.171.40.14e (Rigaku Oxford Diffraction, 2018)
Empirical absorption correction using spherical harmonics,
 implemented in SCALE3 ABSPACK scaling algorithm.
;
_exptl_crystal_colour green
_exptl_crystal_colour_primary green
_exptl_crystal_density_diffrn 1.288
_exptl_crystal_description needle
_exptl_crystal_F_000 2028
_exptl_crystal_size_max 0.4
_exptl_crystal_size_mid 0.15
_exptl_crystal_size_min 0.07
_refine_diff_density_max 0.644
_refine_diff_density_min -0.534
_refine_diff_density_rms 0.061
_refine_ls_extinction_method none
_refine_ls_goodness_of_fit_ref 1.025
_refine_ls_hydrogen_treatment constr
_refine_ls_matrix_type full
_refine_ls_number_parameters 604
_refine_ls_number_reflns 9876
_refine_ls_number_restraints 0
_refine_ls_restrained_S_all 1.025
_refine_ls_R_factor_all 0.0661
_refine_ls_R_factor_gt 0.0513
_refine_ls_shift/su_max 0.001
_refine_ls_shift/su_mean 0.000
_refine_ls_structure_factor_coef Fsqd
_refine_ls_weighting_details 'w=1/[\s^2^(Fo^2^)+(0.0690P)^2^+5.1050P] where P=(Fo^2^+2Fc^2^)/3'
_refine_ls_weighting_scheme calc
_refine_ls_wR_factor_gt 0.1302
_refine_ls_wR_factor_ref 0.1419
_reflns_Friedel_coverage 0.000
_reflns_number_gt 8088
_reflns_number_total 9876
_reflns_threshold_expression 'I > 2\s(I)'
_cod_data_source_file d0ra09333e2.cif
_cod_data_source_block Co2
_cod_database_code 7241788
_shelx_shelxl_version_number 2017/1
_chemical_oxdiff_usercomment 'C H N Cl Co O'
_shelx_space_group_comment
;
The symmetry employed for this shelxl refinement is uniquely defined
by the following loop, which should always be used as a source of
symmetry information in preference to the above space-group names.
They are only intended as comments.
;
_reflns_odcompleteness_completeness 99.82
_reflns_odcompleteness_iscentric 1
_reflns_odcompleteness_theta 68.13
_olex2_refinement_description
;
1. Fixed Uiso
 At 1.2 times of:
  All C(H) groups, All C(H,H) groups
 At 1.5 times of:
  All C(H,H,H) groups
2.a Ternary CH refined with riding coordinates:
 C26(H26), C41(H41)
2.b Secondary CH2 refined with riding coordinates:
 C16(H16a,H16b), C18(H18a,H18b)
2.c Aromatic/amide H refined with riding coordinates:
 C22(H22), C24(H24), C6(H6), C44(H44), C35(H35), C4(H4), C47(H47), C43(H43),
 C39(H39), C38(H38), C46(H46), C36(H36), C31(H31), C32(H32), C5(H5), C13(H13),
 C55(H55), C28(H28), C12(H12), C50(H50), C14(H14), C29(H29), C54(H54), C51(H51)
2.d Idealised Me refined as rotating group:
 C1(H1a,H1b,H1c), C56(H56a,H56b,H56c), C9(H9a,H9b,H9c), C40(H40a,H40b,H40c),
 C48(H48a,H48b,H48c), C19(H19a,H19b,H19c), C33(H33a,H33b,H33c), C53(H53a,H53b,
 H53c), C17(H17a,H17b,H17c)
;
_olex2_submission_special_instructions 'No special instructions were received'
_oxdiff_exptl_absorpt_empirical_details
;
Empirical correction (ABSPACK) includes:
- Absorption correction using spherical harmonics
- Frame scaling
;
_oxdiff_exptl_absorpt_empirical_full_max 1.931
_oxdiff_exptl_absorpt_empirical_full_min 0.520

loop_
_space_group_symop_operation_xyz
'x, y, z'
'-x, y+1/2, -z+1/2'
'-x, -y, -z'
'x, -y-1/2, z-1/2'

loop_
_atom_site_label
_atom_site_type_symbol
_atom_site_fract_x
_atom_site_fract_y
_atom_site_fract_z
_atom_site_U_iso_or_equiv
_atom_site_adp_type
_atom_site_occupancy
_atom_site_site_symmetry_order
_atom_site_calc_flag
_atom_site_refinement_flags_posn
_atom_site_refinement_flags_adp
_atom_site_refinement_flags_occupancy
_atom_site_disorder_assembly
_atom_site_disorder_group
Co1 Co 0.48358(4) 0.52812(3) 0.27611(2) 0.02822(12) Uani 1 1 d . . . . .
Cl2 Cl 0.32741(6) 0.57337(4) 0.22660(2) 0.03454(16) Uani 1 1 d . . . . .
Cl1 Cl 0.61464(6) 0.62611(5) 0.29711(3) 0.04208(18) Uani 1 1 d . . . . .
O3 O 0.1890(2) 0.63772(15) 0.67747(8) 0.0487(6) Uani 1 1 d . . . . .
N2 N 0.50134(18) 0.40712(13) 0.29839(8) 0.0277(5) Uani 1 1 d . . . . .
N1 N 0.42980(18) 0.52437(13) 0.35682(8) 0.0275(5) Uani 1 1 d . . . . .
N3 N 0.5424(2) 0.46227(14) 0.20696(9) 0.0321(5) Uani 1 1 d . . . . .
O2 O -0.12336(19) 0.81933(15) 0.26475(9) 0.0508(6) Uani 1 1 d . . . . .
O1 O 0.0630(2) 0.29005(15) 0.45010(11) 0.0629(7) Uani 1 1 d . . . . .
O4 O -0.0764(2) 0.9495(2) 0.38660(13) 0.0750(9) Uani 1 1 d . . . . .
C3 C 0.4707(2) 0.38251(17) 0.34399(10) 0.0302(6) Uani 1 1 d . . . . .
C22 C 0.4504(2) 0.69488(17) 0.45588(10) 0.0308(6) Uani 1 1 d . . . . .
H22 H 0.503835 0.720174 0.480446 0.037 Uiso 1 1 calc R . . . .
C21 C 0.4828(2) 0.63121(16) 0.42468(10) 0.0292(5) Uani 1 1 d . . . . .
C2 C 0.4362(2) 0.45150(16) 0.37726(10) 0.0287(5) Uani 1 1 d . . . . .
C7 C 0.5369(2) 0.35115(17) 0.26585(10) 0.0310(6) Uani 1 1 d . . . . .
C24 C 0.2640(2) 0.68616(16) 0.41342(10) 0.0295(5) Uani 1 1 d . . . . .
H24 H 0.191701 0.706055 0.408747 0.035 Uiso 1 1 calc R . . . .
C23 C 0.3418(2) 0.72208(16) 0.45179(10) 0.0286(5) Uani 1 1 d . . . . .
C20 C 0.4006(2) 0.59313(16) 0.38805(10) 0.0276(5) Uani 1 1 d . . . . .
C25 C 0.2909(2) 0.62097(16) 0.38153(10) 0.0286(5) Uani 1 1 d . . . . .
C26 C 0.1988(2) 0.57646(17) 0.34508(10) 0.0301(6) Uani 1 1 d . . . . .
H26 H 0.231260 0.556467 0.314721 0.036 Uiso 1 1 calc R . . . .
C34 C 0.1062(2) 0.63685(17) 0.32383(10) 0.0312(6) Uani 1 1 d . . . . .
C10 C 0.5527(2) 0.50084(18) 0.15725(10) 0.0334(6) Uani 1 1 d . . . . .
C41 C 0.3060(2) 0.78336(17) 0.49134(10) 0.0316(6) Uani 1 1 d . . . . .
H41 H 0.367267 0.822355 0.501257 0.038 Uiso 1 1 calc R . . . .
C6 C 0.5427(3) 0.26745(17) 0.27844(11) 0.0369(6) Uani 1 1 d . . . . .
H6 H 0.569134 0.229281 0.256119 0.044 Uiso 1 1 calc R . . . .
C42 C 0.2832(2) 0.73993(17) 0.54156(11) 0.0321(6) Uani 1 1 d . . . . .
C44 C 0.2437(3) 0.61764(19) 0.59102(11) 0.0388(7) Uani 1 1 d . . . . .
H44 H 0.238933 0.560044 0.593260 0.047 Uiso 1 1 calc R . . . .
C35 C 0.1239(3) 0.69253(19) 0.28392(11) 0.0373(6) Uani 1 1 d . . . . .
H35 H 0.188999 0.688865 0.269387 0.045 Uiso 1 1 calc R . . . .
C49 C 0.2052(2) 0.83403(17) 0.46682(10) 0.0327(6) Uani 1 1 d . . . . .
C8 C 0.5632(2) 0.38506(17) 0.21500(11) 0.0332(6) Uani 1 1 d . . . . .
C4 C 0.4719(3) 0.29946(17) 0.35800(11) 0.0364(6) Uani 1 1 d . . . . .
H4 H 0.448543 0.282870 0.389258 0.044 Uiso 1 1 calc R . . . .
C47 C 0.2628(3) 0.78858(19) 0.58456(11) 0.0390(7) Uani 1 1 d . . . . .
H47 H 0.270013 0.846082 0.582917 0.047 Uiso 1 1 calc R . . . .
C43 C 0.2744(3) 0.65448(18) 0.54636(11) 0.0360(6) Uani 1 1 d . . . . .
H43 H 0.289385 0.620700 0.518879 0.043 Uiso 1 1 calc R . . . .
C45 C 0.2202(3) 0.6671(2) 0.63224(11) 0.0387(7) Uani 1 1 d . . . . .
C27 C 0.1610(2) 0.50023(18) 0.37251(11) 0.0333(6) Uani 1 1 d . . . . .
C1 C 0.4143(3) 0.42925(19) 0.43139(11) 0.0377(6) Uani 1 1 d . . . . .
H1A H 0.396727 0.478698 0.449412 0.057 Uiso 1 1 calc GR . . . .
H1B H 0.478963 0.403607 0.450699 0.057 Uiso 1 1 calc GR . . . .
H1C H 0.353195 0.391183 0.428779 0.057 Uiso 1 1 calc GR . . . .
C39 C 0.0069(3) 0.64347(18) 0.34323(11) 0.0363(6) Uani 1 1 d . . . . .
H39 H -0.007663 0.606465 0.369177 0.044 Uiso 1 1 calc R . . . .
C11 C 0.6481(3) 0.54601(19) 0.15290(12) 0.0385(7) Uani 1 1 d . . . . .
C38 C -0.0722(2) 0.70372(19) 0.32527(12) 0.0392(7) Uani 1 1 d . . . . .
H38 H -0.137962 0.707050 0.339318 0.047 Uiso 1 1 calc R . . . .
C46 C 0.2324(3) 0.7531(2) 0.62905(12) 0.0420(7) Uani 1 1 d . . . . .
H46 H 0.219978 0.786628 0.657102 0.050 Uiso 1 1 calc R . . . .
C36 C 0.0467(3) 0.75295(19) 0.26555(12) 0.0394(7) Uani 1 1 d . . . . .
H36 H 0.060674 0.789754 0.239373 0.047 Uiso 1 1 calc R . . . .
C31 C 0.1176(3) 0.35216(19) 0.37118(13) 0.0433(7) Uani 1 1 d . . . . .
H31 H 0.111557 0.301726 0.353225 0.052 Uiso 1 1 calc R . . . .
C32 C 0.1499(3) 0.42444(19) 0.34662(12) 0.0395(7) Uani 1 1 d . . . . .
H32 H 0.164257 0.421234 0.312091 0.047 Uiso 1 1 calc R . . . .
C15 C 0.4637(3) 0.49523(19) 0.11598(11) 0.0382(7) Uani 1 1 d . . . . .
C56 C 0.6015(2) 0.6017(2) 0.43232(11) 0.0387(7) Uani 1 1 d . . . . .
H56A H 0.646518 0.639189 0.455510 0.058 Uiso 1 1 calc GR . . . .
H56B H 0.627568 0.600231 0.398862 0.058 Uiso 1 1 calc GR . . . .
H56C H 0.605761 0.546965 0.447438 0.058 Uiso 1 1 calc GR . . . .
C5 C 0.5085(3) 0.24147(18) 0.32474(12) 0.0411(7) Uani 1 1 d . . . . .
H5 H 0.510016 0.185286 0.333482 0.049 Uiso 1 1 calc R . . . .
C13 C 0.5632(3) 0.5869(2) 0.06563(12) 0.0476(8) Uani 1 1 d . . . . .
H13 H 0.565926 0.617377 0.035030 0.057 Uiso 1 1 calc R . . . .
C55 C 0.2165(3) 0.9054(2) 0.43879(12) 0.0415(7) Uani 1 1 d . . . . .
H55 H 0.286835 0.926677 0.437677 0.050 Uiso 1 1 calc R . . . .
C28 C 0.1371(3) 0.5021(2) 0.42421(12) 0.0399(7) Uani 1 1 d . . . . .
H28 H 0.143529 0.552243 0.442542 0.048 Uiso 1 1 calc R . . . .
C12 C 0.6506(3) 0.5900(2) 0.10598(13) 0.0462(8) Uani 1 1 d . . . . .
H12 H 0.712541 0.621687 0.102094 0.055 Uiso 1 1 calc R . . . .
C37 C -0.0513(3) 0.75833(19) 0.28629(12) 0.0389(7) Uani 1 1 d . . . . .
C50 C 0.0978(3) 0.8046(2) 0.46822(12) 0.0419(7) Uani 1 1 d . . . . .
H50 H 0.087924 0.757036 0.487641 0.050 Uiso 1 1 calc R . . . .
C14 C 0.4726(3) 0.5399(2) 0.06997(12) 0.0457(8) Uani 1 1 d . . . . .
H14 H 0.415210 0.537360 0.041763 0.055 Uiso 1 1 calc R . . . .
C29 C 0.1044(3) 0.4321(2) 0.44876(13) 0.0470(8) Uani 1 1 d . . . . .
H29 H 0.088830 0.435424 0.483083 0.056 Uiso 1 1 calc R . . . .
C16 C 0.3615(3) 0.4444(2) 0.11887(12) 0.0477(8) Uani 1 1 d . . . . .
H16A H 0.363174 0.425375 0.154850 0.057 Uiso 1 1 calc R . . . .
H16B H 0.297174 0.479998 0.110312 0.057 Uiso 1 1 calc R . . . .
C30 C 0.0948(3) 0.3568(2) 0.42219(14) 0.0471(8) Uani 1 1 d . . . . .
C9 C 0.6102(3) 0.3274(2) 0.17841(13) 0.0518(9) Uani 1 1 d . . . . .
H9A H 0.559146 0.282701 0.168618 0.078 Uiso 1 1 calc GR . . . .
H9B H 0.679152 0.305226 0.195705 0.078 Uiso 1 1 calc GR . . . .
H9C H 0.622449 0.357266 0.147407 0.078 Uiso 1 1 calc GR . . . .
C54 C 0.1239(3) 0.9469(2) 0.41176(14) 0.0499(8) Uani 1 1 d . . . . .
H54 H 0.132994 0.995610 0.393327 0.060 Uiso 1 1 calc R . . . .
C40 C -0.2232(3) 0.8289(2) 0.28566(15) 0.0507(8) Uani 1 1 d . . . . .
H40A H -0.263870 0.875242 0.268955 0.076 Uiso 1 1 calc GR . . . .
H40B H -0.206805 0.838751 0.322922 0.076 Uiso 1 1 calc GR . . . .
H40C H -0.266759 0.779215 0.279325 0.076 Uiso 1 1 calc GR . . . .
C51 C 0.0064(3) 0.8445(2) 0.44149(14) 0.0488(8) Uani 1 1 d . . . . .
H51 H -0.064178 0.823800 0.442846 0.059 Uiso 1 1 calc R . . . .
C52 C 0.0202(3) 0.9151(2) 0.41271(14) 0.0521(8) Uani 1 1 d . . . . .
C18 C 0.7451(3) 0.5430(2) 0.19641(13) 0.0493(8) Uani 1 1 d . . . . .
H18A H 0.785969 0.492182 0.192662 0.059 Uiso 1 1 calc R . . . .
H18B H 0.717041 0.539874 0.229756 0.059 Uiso 1 1 calc R . . . .
C48 C 0.1538(3) 0.5531(2) 0.67734(14) 0.0540(9) Uani 1 1 d . . . . .
H48A H 0.097759 0.543537 0.647508 0.081 Uiso 1 1 calc GR . . . .
H48B H 0.124258 0.541617 0.709199 0.081 Uiso 1 1 calc GR . . . .
H48C H 0.215819 0.517210 0.675241 0.081 Uiso 1 1 calc GR . . . .
C19 C 0.8247(4) 0.6149(3) 0.19900(16) 0.0679(11) Uani 1 1 d . . . . .
H19A H 0.856087 0.617426 0.166921 0.102 Uiso 1 1 calc GR . . . .
H19B H 0.882674 0.607343 0.228287 0.102 Uiso 1 1 calc GR . . . .
H19C H 0.786000 0.665789 0.203453 0.102 Uiso 1 1 calc GR . . . .
C33 C 0.0568(4) 0.2122(2) 0.42467(18) 0.0677(12) Uani 1 1 d . . . . .
H33A H 0.004339 0.215160 0.392856 0.102 Uiso 1 1 calc GR . . . .
H33B H 0.033452 0.170769 0.447583 0.102 Uiso 1 1 calc GR . . . .
H33C H 0.128266 0.197729 0.416219 0.102 Uiso 1 1 calc GR . . . .
C53 C -0.0646(4) 1.0127(3) 0.3489(2) 0.099(2) Uani 1 1 d . . . . .
H53A H -0.021450 0.991727 0.323486 0.149 Uiso 1 1 calc GR . . . .
H53B H -0.028037 1.059994 0.366534 0.149 Uiso 1 1 calc GR . . . .
H53C H -0.136431 1.028906 0.331397 0.149 Uiso 1 1 calc GR . . . .
C17 C 0.3482(5) 0.3703(3) 0.0829(2) 0.0946(18) Uani 1 1 d . . . . .
H17A H 0.330474 0.388706 0.047032 0.142 Uiso 1 1 calc GR . . . .
H17B H 0.289608 0.335638 0.091618 0.142 Uiso 1 1 calc GR . . . .
H17C H 0.416042 0.339224 0.087054 0.142 Uiso 1 1 calc GR . . . .

loop_
_atom_site_aniso_label
_atom_site_aniso_U_11
_atom_site_aniso_U_22
_atom_site_aniso_U_33
_atom_site_aniso_U_23
_atom_site_aniso_U_13
_atom_site_aniso_U_12
Co1 0.0389(2) 0.0202(2) 0.0258(2) 0.00293(17) 0.00590(17) 0.00244(18)
Cl2 0.0404(3) 0.0335(3) 0.0292(3) 0.0022(3) 0.0033(3) 0.0026(3)
Cl1 0.0470(4) 0.0421(4) 0.0372(4) 0.0012(3) 0.0068(3) -0.0112(3)
O3 0.0592(14) 0.0573(14) 0.0320(11) 0.0004(10) 0.0148(10) -0.0063(11)
N2 0.0364(12) 0.0228(11) 0.0236(10) 0.0015(8) 0.0037(9) 0.0033(9)
N1 0.0352(12) 0.0242(11) 0.0234(10) -0.0004(8) 0.0058(9) 0.0034(9)
N3 0.0408(13) 0.0326(12) 0.0243(11) 0.0014(9) 0.0099(9) 0.0045(10)
O2 0.0478(13) 0.0501(14) 0.0556(14) 0.0167(11) 0.0115(11) 0.0144(11)
O1 0.090(2) 0.0379(13) 0.0697(17) 0.0025(12) 0.0389(15) -0.0080(13)
O4 0.0480(15) 0.082(2) 0.091(2) 0.0330(17) -0.0025(14) 0.0091(14)
C3 0.0367(14) 0.0275(13) 0.0264(13) 0.0020(10) 0.0047(10) 0.0020(11)
C22 0.0388(15) 0.0302(14) 0.0234(12) -0.0009(10) 0.0042(10) -0.0026(11)
C21 0.0370(14) 0.0279(13) 0.0231(12) 0.0019(10) 0.0059(10) 0.0028(11)
C2 0.0353(14) 0.0262(13) 0.0249(12) 0.0032(10) 0.0052(10) 0.0019(11)
C7 0.0382(14) 0.0257(13) 0.0288(13) -0.0027(11) 0.0044(11) 0.0024(11)
C24 0.0349(14) 0.0251(13) 0.0292(13) -0.0010(10) 0.0071(10) 0.0033(11)
C23 0.0387(14) 0.0231(12) 0.0247(12) 0.0002(10) 0.0071(10) 0.0013(11)
C20 0.0393(14) 0.0232(12) 0.0216(11) 0.0025(10) 0.0088(10) 0.0029(11)
C25 0.0360(14) 0.0272(13) 0.0234(12) 0.0003(10) 0.0071(10) -0.0010(11)
C26 0.0366(14) 0.0279(13) 0.0263(12) -0.0022(10) 0.0062(10) -0.0015(11)
C34 0.0369(14) 0.0273(13) 0.0285(13) -0.0043(11) 0.0023(11) -0.0031(11)
C10 0.0458(16) 0.0297(14) 0.0273(13) 0.0028(11) 0.0143(11) 0.0093(12)
C41 0.0384(15) 0.0274(13) 0.0297(13) -0.0063(11) 0.0073(11) -0.0031(11)
C6 0.0511(17) 0.0243(14) 0.0350(15) -0.0032(11) 0.0050(12) 0.0047(12)
C42 0.0380(15) 0.0302(14) 0.0281(13) -0.0047(11) 0.0045(11) 0.0014(11)
C44 0.0496(17) 0.0329(15) 0.0345(15) 0.0009(12) 0.0079(13) -0.0001(13)
C35 0.0390(15) 0.0382(16) 0.0355(15) 0.0008(12) 0.0083(12) -0.0032(12)
C49 0.0419(15) 0.0284(14) 0.0291(13) -0.0044(11) 0.0092(11) 0.0022(12)
C8 0.0438(16) 0.0272(14) 0.0292(13) -0.0006(11) 0.0073(11) 0.0074(12)
C4 0.0501(17) 0.0259(14) 0.0346(14) 0.0065(11) 0.0108(12) 0.0013(12)
C47 0.0504(17) 0.0345(15) 0.0328(15) -0.0066(12) 0.0084(13) 0.0005(13)
C43 0.0467(16) 0.0320(15) 0.0299(14) -0.0061(11) 0.0070(12) 0.0004(12)
C45 0.0412(16) 0.0469(18) 0.0285(13) 0.0001(13) 0.0073(11) -0.0015(13)
C27 0.0352(14) 0.0286(14) 0.0360(14) -0.0017(12) 0.0047(11) -0.0015(12)
C1 0.0521(17) 0.0362(16) 0.0263(13) 0.0067(12) 0.0108(12) 0.0054(13)
C39 0.0446(16) 0.0331(15) 0.0319(14) 0.0032(12) 0.0085(12) -0.0008(12)
C11 0.0456(17) 0.0389(16) 0.0337(15) 0.0029(12) 0.0154(12) 0.0086(13)
C38 0.0357(15) 0.0433(17) 0.0396(16) 0.0013(13) 0.0090(12) 0.0037(13)
C46 0.0509(18) 0.0456(18) 0.0305(14) -0.0114(13) 0.0095(13) 0.0005(14)
C36 0.0437(17) 0.0353(16) 0.0400(16) 0.0078(13) 0.0090(13) 0.0008(13)
C31 0.0475(18) 0.0281(15) 0.0551(19) -0.0073(13) 0.0100(14) -0.0052(13)
C32 0.0445(16) 0.0363(16) 0.0385(15) -0.0026(13) 0.0087(13) -0.0022(13)
C15 0.0507(17) 0.0385(16) 0.0269(13) -0.0024(12) 0.0111(12) 0.0104(14)
C56 0.0386(15) 0.0469(17) 0.0302(14) -0.0052(13) 0.0037(11) 0.0048(13)
C5 0.0581(19) 0.0199(13) 0.0460(17) 0.0061(12) 0.0095(14) 0.0016(13)
C13 0.064(2) 0.0492(19) 0.0331(15) 0.0155(14) 0.0183(15) 0.0159(16)
C55 0.0456(17) 0.0387(16) 0.0420(16) 0.0027(13) 0.0122(13) 0.0000(13)
C28 0.0489(17) 0.0345(15) 0.0375(15) 0.0008(13) 0.0099(13) -0.0030(13)
C12 0.0543(19) 0.0461(18) 0.0435(17) 0.0045(14) 0.0242(15) 0.0015(15)
C37 0.0413(16) 0.0369(16) 0.0379(15) 0.0012(13) 0.0035(12) 0.0020(13)
C50 0.0475(17) 0.0378(16) 0.0423(16) 0.0046(13) 0.0128(13) 0.0038(14)
C14 0.059(2) 0.0500(19) 0.0296(15) 0.0053(13) 0.0104(14) 0.0147(16)
C29 0.062(2) 0.0428(18) 0.0400(17) -0.0002(14) 0.0188(15) -0.0054(15)
C16 0.055(2) 0.054(2) 0.0333(16) -0.0036(14) 0.0064(14) -0.0027(16)
C30 0.0527(19) 0.0400(18) 0.0519(19) 0.0109(15) 0.0180(15) 0.0018(15)
C9 0.083(3) 0.0398(18) 0.0369(16) -0.0010(14) 0.0228(16) 0.0190(17)
C54 0.054(2) 0.0409(18) 0.054(2) 0.0145(15) 0.0059(16) 0.0029(15)
C40 0.0469(19) 0.048(2) 0.058(2) 0.0099(16) 0.0130(16) 0.0137(15)
C51 0.0398(17) 0.053(2) 0.0544(19) 0.0078(16) 0.0090(14) 0.0040(15)
C52 0.0437(18) 0.055(2) 0.056(2) 0.0094(17) 0.0037(15) 0.0102(16)
C18 0.0487(19) 0.063(2) 0.0382(17) 0.0003(15) 0.0141(14) -0.0037(16)
C48 0.061(2) 0.056(2) 0.0465(19) 0.0177(16) 0.0156(16) 0.0020(17)
C19 0.071(3) 0.075(3) 0.057(2) -0.015(2) 0.0091(19) -0.020(2)
C33 0.087(3) 0.0381(19) 0.088(3) 0.0052(19) 0.044(2) 0.0021(19)
C53 0.064(3) 0.086(3) 0.137(5) 0.058(3) -0.017(3) 0.002(3)
C17 0.089(3) 0.100(4) 0.101(4) -0.054(3) 0.036(3) -0.034(3)

loop_
_atom_type_symbol
_atom_type_description
_atom_type_scat_dispersion_real
_atom_type_scat_dispersion_imag
_atom_type_scat_source
C C 0.0181 0.0091 'International Tables Vol C Tables 4.2.6.8 and 6.1.1.4'
H H 0.0000 0.0000 'International Tables Vol C Tables 4.2.6.8 and 6.1.1.4'
Cl Cl 0.3639 0.7018 'International Tables Vol C Tables 4.2.6.8 and 6.1.1.4'
Co Co -2.3653 3.6143 'International Tables Vol C Tables 4.2.6.8 and 6.1.1.4'
N N 0.0311 0.0180 'International Tables Vol C Tables 4.2.6.8 and 6.1.1.4'
O O 0.0492 0.0322 'International Tables Vol C Tables 4.2.6.8 and 6.1.1.4'

loop_
_geom_angle_atom_site_label_1
_geom_angle_atom_site_label_2
_geom_angle_atom_site_label_3
_geom_angle
_geom_angle_site_symmetry_1
_geom_angle_site_symmetry_3
_geom_angle_publ_flag
Cl2 Co1 Cl1 114.92(3) . . ?
Cl2 Co1 N1 100.78(6) . . ?
Cl2 Co1 N3 92.90(6) . . ?
Cl1 Co1 N1 95.35(6) . . ?
Cl1 Co1 N3 102.44(7) . . ?
N2 Co1 Cl2 120.99(7) . . ?
N2 Co1 Cl1 124.09(7) . . ?
N2 Co1 N1 75.55(8) . . ?
N2 Co1 N3 74.97(8) . . ?
N1 Co1 N3 150.47(8) . . ?
C45 O3 C48 116.9(3) . . ?
C3 N2 Co1 119.76(18) . . ?
C3 N2 C7 120.2(2) . . ?
C7 N2 Co1 119.85(17) . . ?
C2 N1 Co1 112.96(17) . . ?
C2 N1 C20 118.6(2) . . ?
C20 N1 Co1 128.15(16) . . ?
C10 N3 Co1 124.78(17) . . ?
C8 N3 Co1 113.88(18) . . ?
C8 N3 C10 121.3(2) . . ?
C37 O2 C40 117.5(2) . . ?
C30 O1 C33 116.8(3) . . ?
C52 O4 C53 116.6(3) . . ?
N2 C3 C2 114.7(2) . . ?
N2 C3 C4 121.2(2) . . ?
C4 C3 C2 124.1(2) . . ?
C23 C22 C21 122.6(3) . . ?
C22 C21 C20 117.9(2) . . ?
C22 C21 C56 120.4(2) . . ?
C20 C21 C56 121.6(2) . . ?
N1 C2 C3 116.7(2) . . ?
N1 C2 C1 126.1(2) . . ?
C1 C2 C3 117.2(2) . . ?
N2 C7 C6 121.1(2) . . ?
N2 C7 C8 115.5(2) . . ?
C6 C7 C8 123.3(2) . . ?
C23 C24 C25 122.1(2) . . ?
C22 C23 C24 117.9(2) . . ?
C22 C23 C41 121.3(2) . . ?
C24 C23 C41 120.5(2) . . ?
C21 C20 N1 119.6(2) . . ?
C25 C20 N1 119.4(2) . . ?
C25 C20 C21 121.0(2) . . ?
C24 C25 C20 118.3(2) . . ?
C24 C25 C26 119.5(2) . . ?
C20 C25 C26 121.8(2) . . ?
C34 C26 C25 111.0(2) . . ?
C27 C26 C25 109.9(2) . . ?
C27 C26 C34 114.7(2) . . ?
C35 C34 C26 118.7(2) . . ?
C39 C34 C26 124.3(2) . . ?
C39 C34 C35 117.0(3) . . ?
C11 C10 N3 118.7(3) . . ?
C11 C10 C15 122.5(3) . . ?
C15 C10 N3 118.7(3) . . ?
C23 C41 C42 111.9(2) . . ?
C23 C41 C49 111.3(2) . . ?
C42 C41 C49 110.6(2) . . ?
C5 C6 C7 118.9(3) . . ?
C47 C42 C41 119.0(2) . . ?
C43 C42 C41 123.7(2) . . ?
C43 C42 C47 117.2(3) . . ?
C45 C44 C43 119.7(3) . . ?
C36 C35 C34 121.6(3) . . ?
C55 C49 C41 121.5(3) . . ?
C55 C49 C50 117.6(3) . . ?
C50 C49 C41 120.6(3) . . ?
N3 C8 C7 115.6(2) . . ?
N3 C8 C9 125.9(3) . . ?
C7 C8 C9 118.4(2) . . ?
C3 C4 C5 118.9(3) . . ?
C46 C47 C42 121.5(3) . . ?
C42 C43 C44 122.0(3) . . ?
O3 C45 C44 124.6(3) . . ?
O3 C45 C46 116.2(3) . . ?
C44 C45 C46 119.2(3) . . ?
C32 C27 C26 120.1(3) . . ?
C32 C27 C28 117.0(3) . . ?
C28 C27 C26 122.8(3) . . ?
C34 C39 C38 122.4(3) . . ?
C10 C11 C12 117.3(3) . . ?
C10 C11 C18 120.0(3) . . ?
C12 C11 C18 122.6(3) . . ?
C37 C38 C39 119.0(3) . . ?
C47 C46 C45 120.3(3) . . ?
C37 C36 C35 119.8(3) . . ?
C30 C31 C32 119.4(3) . . ?
C27 C32 C31 121.7(3) . . ?
C10 C15 C16 123.6(3) . . ?
C14 C15 C10 117.0(3) . . ?
C14 C15 C16 119.4(3) . . ?
C6 C5 C4 119.6(3) . . ?
C14 C13 C12 120.6(3) . . ?
C49 C55 C54 121.4(3) . . ?
C29 C28 C27 122.1(3) . . ?
C13 C12 C11 121.1(3) . . ?
O2 C37 C38 124.5(3) . . ?
O2 C37 C36 115.3(3) . . ?
C38 C37 C36 120.2(3) . . ?
C51 C50 C49 121.5(3) . . ?
C13 C14 C15 121.5(3) . . ?
C28 C29 C30 119.8(3) . . ?
C17 C16 C15 114.5(3) . . ?
O1 C30 C31 124.3(3) . . ?
O1 C30 C29 115.7(3) . . ?
C31 C30 C29 119.9(3) . . ?
C52 C54 C55 119.5(3) . . ?
C50 C51 C52 119.7(3) . . ?
C54 C52 O4 124.6(3) . . ?
C54 C52 C51 120.2(3) . . ?
C51 C52 O4 115.2(3) . . ?
C11 C18 C19 116.2(3) . . ?

loop_
_geom_bond_atom_site_label_1
_geom_bond_atom_site_label_2
_geom_bond_distance
_geom_bond_site_symmetry_2
_geom_bond_publ_flag
Co1 Cl2 2.2484(8) . ?
Co1 Cl1 2.2529(8) . ?
Co1 N2 2.030(2) . ?
Co1 N1 2.266(2) . ?
Co1 N3 2.274(2) . ?
O3 C45 1.360(3) . ?
O3 C48 1.426(4) . ?
N2 C3 1.341(3) . ?
N2 C7 1.343(3) . ?
N1 C2 1.281(3) . ?
N1 C20 1.441(3) . ?
N3 C10 1.441(3) . ?
N3 C8 1.277(4) . ?
O2 C37 1.377(4) . ?
O2 C40 1.413(4) . ?
O1 C30 1.378(4) . ?
O1 C33 1.407(4) . ?
O4 C52 1.381(4) . ?
O4 C53 1.424(5) . ?
C3 C2 1.498(4) . ?
C3 C4 1.382(4) . ?
C22 C21 1.393(4) . ?
C22 C23 1.387(4) . ?
C21 C20 1.408(4) . ?
C21 C56 1.510(4) . ?
C2 C1 1.497(4) . ?
C7 C6 1.383(4) . ?
C7 C8 1.493(4) . ?
C24 C23 1.387(4) . ?
C24 C25 1.399(4) . ?
C23 C41 1.524(4) . ?
C20 C25 1.400(4) . ?
C25 C26 1.529(4) . ?
C26 C34 1.528(4) . ?
C26 C27 1.519(4) . ?
C34 C35 1.401(4) . ?
C34 C39 1.382(4) . ?
C10 C11 1.392(4) . ?
C10 C15 1.402(4) . ?
C41 C42 1.528(4) . ?
C41 C49 1.530(4) . ?
C6 C5 1.382(4) . ?
C42 C47 1.405(4) . ?
C42 C43 1.385(4) . ?
C44 C43 1.390(4) . ?
C44 C45 1.387(4) . ?
C35 C36 1.386(4) . ?
C49 C55 1.372(4) . ?
C49 C50 1.401(4) . ?
C8 C9 1.494(4) . ?
C4 C5 1.382(4) . ?
C47 C46 1.376(4) . ?
C45 C46 1.394(5) . ?
C27 C32 1.385(4) . ?
C27 C28 1.401(4) . ?
C39 C38 1.397(4) . ?
C11 C12 1.400(4) . ?
C11 C18 1.502(5) . ?
C38 C37 1.383(4) . ?
C36 C37 1.384(4) . ?
C31 C32 1.407(4) . ?
C31 C30 1.380(5) . ?
C15 C14 1.400(4) . ?
C15 C16 1.504(5) . ?
C13 C12 1.373(5) . ?
C13 C14 1.358(5) . ?
C55 C54 1.403(5) . ?
C28 C29 1.378(4) . ?
C50 C51 1.377(5) . ?
C29 C30 1.386(5) . ?
C16 C17 1.501(5) . ?
C54 C52 1.370(5) . ?
C51 C52 1.379(5) . ?
C18 C19 1.504(5) . ?
